data_7123849
loop_
_publ_author_name
'Meng, Yan-Yu'
'Si, Xiao-Ju'
'Song, Yuan-Yuan'
'Zhou, Hui-Min'
'Xu, Fen'

_publ_section_title
;
 Palladium-Catalyzed Decarbonylative Annulation of Phthalimides with
 Arynes: Direct Construction of Phenanthridinones
;
_journal_name_full 'Chemical Communications'
_journal_paper_doi 10.1039/C9CC04868E
_journal_year 2019
_chemical_formula_moiety '0.57(C22 H14 N2 O)'
_chemical_formula_sum 'C12.57 H8 N1.14 O0.57'
_chemical_formula_weight 184.20
_space_group_crystal_system monoclinic
_space_group_IT_number 14
_space_group_name_Hall '-P 2ybc'
_space_group_name_H-M_alt 'P 1 21/c 1'
_symmetry_space_group_name_Hall '-P 2ybc'
_symmetry_space_group_name_H-M 'P 1 21/c 1'
_atom_sites_solution_hydrogens geom
_audit_creation_date 2019-03-22
_audit_creation_method
;
Olex2 1.2
(compiled 2018.05.29 svn.r3508 for OlexSys, GUI svn.r5506)
;
_audit_update_record
;
2019-06-20 deposited with the CCDC.    2019-07-15 downloaded from the CCDC.
;
_cell_angle_alpha 90
_cell_angle_beta 100.572(6)
_cell_angle_gamma 90
_cell_formula_units_Z 7
_cell_length_a 12.4387(7)
_cell_length_b 9.6197(5)
_cell_length_c 13.4146(9)
_cell_measurement_reflns_used 1838
_cell_measurement_temperature 294(2)
_cell_measurement_theta_max 72.7890
_cell_measurement_theta_min 7.1010
_cell_volume 1577.90(16)
_computing_cell_refinement 'CrysAlisPro 1.171.38.46 (Rigaku OD, 2015)'
_computing_data_collection 'CrysAlisPro 1.171.38.46 (Rigaku OD, 2015)'
_computing_data_reduction 'CrysAlisPro 1.171.38.46 (Rigaku OD, 2015)'
_computing_molecular_graphics 'Olex2 (Dolomanov et al., 2009)'
_computing_publication_material 'Olex2 (Dolomanov et al., 2009)'
_computing_structure_refinement 'ShelXL (Sheldrick, 2015)'
_computing_structure_solution 'SHELXT 2014/5 (Sheldrick, 2014)'
_diffrn_ambient_temperature 294(2)
_diffrn_detector 'CCD plate'
_diffrn_detector_area_resol_mean 5.3031
_diffrn_detector_type AtlasS2
_diffrn_measured_fraction_theta_full 0.854
_diffrn_measured_fraction_theta_max 0.841
_diffrn_measurement_details
;
List of Runs (angles in degrees, time in seconds):

  # Type    Start    End  Width  t~exp~   \w     \q     \k     \f   Frames
#--------------------------------------------------------------------------
  1  \w      8.00  41.00   1.00    1.50    --   40.30  77.00  90.00   33
  2  \w     95.00 154.00   1.00    5.00    --  107.14  77.00   0.00   59
  3  \w     94.00 178.00   1.00    5.00    --  107.14  30.00 -90.00   84
  4  \w     99.00 137.00   1.00    5.00    --  107.14 -77.00  60.00   38
  5  \w     76.00 129.00   1.00    5.00    --  107.14 -45.00  30.00   53
  6  \w     55.00  86.00   1.00    1.50    --   40.30-125.00   0.00   31
  7  \w     36.00 108.00   1.00    5.00    --  107.14 -61.00  30.00   72
  8  \w     41.00 109.00   1.00    5.00    --  107.14 -95.00 -30.00   68
  9  \w     35.00  60.00   1.00    5.00    --  107.14 -45.00-180.00   25
;
_diffrn_measurement_device 'four-circle diffractometer'
_diffrn_measurement_device_type 'SuperNova, Dual, Cu at zero, AtlasS2'
_diffrn_measurement_method '\w scans'
_diffrn_orient_matrix_type 'CrysAlisPro convention (1999,Acta A55,543-557)'
_diffrn_orient_matrix_UB_11 -0.0870856000
_diffrn_orient_matrix_UB_12 -0.0904865000
_diffrn_orient_matrix_UB_13 0.0369091000
_diffrn_orient_matrix_UB_21 -0.0360705000
_diffrn_orient_matrix_UB_22 -0.0575481000
_diffrn_orient_matrix_UB_23 -0.1081011000
_diffrn_orient_matrix_UB_31 0.0837242000
_diffrn_orient_matrix_UB_32 -0.1189601000
_diffrn_orient_matrix_UB_33 0.0240991000
_diffrn_radiation_monochromator mirror
_diffrn_radiation_probe x-ray
_diffrn_radiation_type CuK\a
_diffrn_radiation_wavelength 1.54184
_diffrn_reflns_av_R_equivalents 0.0230
_diffrn_reflns_av_unetI/netI 0.0279
_diffrn_reflns_Laue_measured_fraction_full 0.854
_diffrn_reflns_Laue_measured_fraction_max 0.841
_diffrn_reflns_limit_h_max 15
_diffrn_reflns_limit_h_min -12
_diffrn_reflns_limit_k_max 11
_diffrn_reflns_limit_k_min -11
_diffrn_reflns_limit_l_max 15
_diffrn_reflns_limit_l_min -16
_diffrn_reflns_number 4268
_diffrn_reflns_point_group_measured_fraction_full 0.854
_diffrn_reflns_point_group_measured_fraction_max 0.841
_diffrn_reflns_theta_full 67.684
_diffrn_reflns_theta_max 73.259
_diffrn_reflns_theta_min 7.074
_diffrn_source 'micro-focus sealed X-ray tube'
_diffrn_source_type 'SuperNova (Cu) X-ray Source'
_exptl_absorpt_coefficient_mu 0.668
_exptl_absorpt_correction_T_max 1.00000
_exptl_absorpt_correction_T_min 0.74988
_exptl_absorpt_correction_type multi-scan
_exptl_absorpt_process_details
;
CrysAlisPro 1.171.38.46 (Rigaku Oxford Diffraction, 2015)
Empirical absorption correction using spherical harmonics,
 implemented in SCALE3 ABSPACK scaling algorithm.
;
_exptl_crystal_colour colorless
_exptl_crystal_density_diffrn 1.357
_exptl_crystal_description prism
_exptl_crystal_F_000 672
_exptl_crystal_size_max 0.26
_exptl_crystal_size_mid 0.24
_exptl_crystal_size_min 0.24
_refine_diff_density_max 0.120
_refine_diff_density_min -0.116
_refine_diff_density_rms 0.029
_refine_ls_extinction_method none
_refine_ls_goodness_of_fit_ref 1.051
_refine_ls_hydrogen_treatment constr
_refine_ls_matrix_type full
_refine_ls_number_parameters 226
_refine_ls_number_reflns 2664
_refine_ls_number_restraints 0
_refine_ls_restrained_S_all 1.051
_refine_ls_R_factor_all 0.0607
_refine_ls_R_factor_gt 0.0441
_refine_ls_shift/su_max 0.000
_refine_ls_shift/su_mean 0.000
_refine_ls_structure_factor_coef Fsqd
_refine_ls_weighting_details 'w=1/[\s^2^(Fo^2^)+(0.0596P)^2^+0.1593P] where P=(Fo^2^+2Fc^2^)/3'
_refine_ls_weighting_scheme calc
_refine_ls_wR_factor_gt 0.1135
_refine_ls_wR_factor_ref 0.1271
_reflns_Friedel_coverage 0.000
_reflns_number_gt 2034
_reflns_number_total 2664
_reflns_threshold_expression 'I > 2\s(I)'
_cod_data_source_file c9cc04868e2.cif
_cod_data_source_block sxj-20170525-s-45-j
_cod_database_code 7123849
_shelx_shelxl_version_number 2018/1
_chemical_oxdiff_usercomment 'C H O N S'
_shelx_space_group_comment
;
The symmetry employed for this shelxl refinement is uniquely defined
by the following loop, which should always be used as a source of
symmetry information in preference to the above space-group names.
They are only intended as comments.
;
_shelx_estimated_absorpt_t_max 0.856
_shelx_estimated_absorpt_t_min 0.845
_reflns_odcompleteness_completeness 83.73
_reflns_odcompleteness_iscentric 1
_reflns_odcompleteness_theta 66.97
_olex2_refinement_description
;
1. Fixed Uiso
 At 1.2 times of:
  All C(H) groups
2.a Aromatic/amide H refined with riding coordinates:
 C2(H2), C3(H3), C4(H4), C6(H6), C7(H7), C8(H8), C11(H11), C12(H12), C13(H13),
 C14(H14), C17(H17), C18(H18), C19(H19), C20(H20)
;
_olex2_submission_special_instructions 'No special instructions were received'
_oxdiff_exptl_absorpt_empirical_details
;
Empirical correction (ABSPACK) includes:
- Absorption correction using spherical harmonics
- Frame scaling
;
_oxdiff_exptl_absorpt_empirical_full_max 1.622
_oxdiff_exptl_absorpt_empirical_full_min 0.646

loop_
_space_group_symop_operation_xyz
'x, y, z'
'-x, y+1/2, -z+1/2'
'-x, -y, -z'
'x, -y-1/2, z-1/2'

loop_
_atom_site_label
_atom_site_type_symbol
_atom_site_fract_x
_atom_site_fract_y
_atom_site_fract_z
_atom_site_U_iso_or_equiv
_atom_site_adp_type
_atom_site_occupancy
_atom_site_site_symmetry_order
_atom_site_calc_flag
_atom_site_refinement_flags_posn
C1 C 0.38930(13) 0.74531(18) 0.39028(12) 0.0478(4) Uani 1 1 d .
C2 C 0.48967(15) 0.7011(2) 0.37583(15) 0.0593(4) Uani 1 1 d .
H2 H 0.505753 0.606669 0.377120 0.071 Uiso 1 1 calc R
C3 C 0.56897(15) 0.7990(3) 0.35892(17) 0.0668(5) Uani 1 1 d .
H3 H 0.637008 0.768360 0.348646 0.080 Uiso 1 1 calc R
C4 C 0.54710(15) 0.9369(2) 0.35750(16) 0.0635(5) Uani 1 1 d .
H4 H 0.600279 0.999952 0.346283 0.076 Uiso 1 1 calc R
C5 C 0.44436(14) 0.98601(19) 0.37285(13) 0.0521(4) Uani 1 1 d .
C6 C 0.41753(18) 1.1283(2) 0.37300(16) 0.0636(5) Uani 1 1 d .
H6 H 0.468294 1.195515 0.363103 0.076 Uiso 1 1 calc R
C7 C 0.3167(2) 1.1657(2) 0.38777(19) 0.0708(5) Uani 1 1 d .
H7 H 0.296896 1.258976 0.387377 0.085 Uiso 1 1 calc R
C8 C 0.24286(17) 1.0626(2) 0.40358(19) 0.0675(5) Uani 1 1 d .
H8 H 0.174414 1.091049 0.414217 0.081 Uiso 1 1 calc R
C9 C 0.36360(13) 0.88878(17) 0.38958(12) 0.0471(4) Uani 1 1 d .
C10 C 0.22921(12) 0.60633(16) 0.31876(13) 0.0450(4) Uani 1 1 d .
C11 C 0.23616(14) 0.65754(18) 0.22256(14) 0.0527(4) Uani 1 1 d .
H11 H 0.291713 0.719283 0.215238 0.063 Uiso 1 1 calc R
C12 C 0.16166(16) 0.6175(2) 0.13876(14) 0.0582(4) Uani 1 1 d .
H12 H 0.167706 0.650928 0.074986 0.070 Uiso 1 1 calc R
C13 C 0.07728(18) 0.5270(2) 0.14917(16) 0.0638(5) Uani 1 1 d .
H13 H 0.026211 0.501004 0.092594 0.077 Uiso 1 1 calc R
C14 C 0.06956(15) 0.47599(19) 0.24324(15) 0.0570(4) Uani 1 1 d .
H14 H 0.012695 0.415698 0.249408 0.068 Uiso 1 1 calc R
C15 C 0.14527(13) 0.51253(16) 0.33038(14) 0.0472(4) Uani 1 1 d .
C16 C 0.14033(13) 0.46002(15) 0.43114(14) 0.0467(4) Uani 1 1 d .
C17 C 0.06104(15) 0.36379(17) 0.44933(16) 0.0554(4) Uani 1 1 d .
H17 H 0.010028 0.330112 0.395256 0.066 Uiso 1 1 calc R
C18 C 0.05801(16) 0.31891(19) 0.54605(18) 0.0616(5) Uani 1 1 d .
H18 H 0.004854 0.255413 0.556644 0.074 Uiso 1 1 calc R
C19 C 0.13349(17) 0.3673(2) 0.62827(17) 0.0629(5) Uani 1 1 d .
H19 H 0.130748 0.336402 0.693445 0.075 Uiso 1 1 calc R
C20 C 0.21223(16) 0.46119(19) 0.61268(15) 0.0572(4) Uani 1 1 d .
H20 H 0.262708 0.494204 0.667404 0.069 Uiso 1 1 calc R
C21 C 0.21630(13) 0.50685(16) 0.51463(14) 0.0472(4) Uani 1 1 d .
C22 C 0.30362(13) 0.60561(17) 0.50170(13) 0.0491(4) Uani 1 1 d .
N1 N 0.26231(12) 0.92855(16) 0.40464(13) 0.0566(4) Uani 1 1 d .
N2 N 0.30642(11) 0.64617(14) 0.40383(11) 0.0476(3) Uani 1 1 d .
O1 O 0.37111(12) 0.64848(16) 0.57353(10) 0.0666(4) Uani 1 1 d .

loop_
_atom_site_aniso_label
_atom_site_aniso_U_11
_atom_site_aniso_U_22
_atom_site_aniso_U_33
_atom_site_aniso_U_23
_atom_site_aniso_U_13
_atom_site_aniso_U_12
C1 0.0422(8) 0.0581(9) 0.0430(8) -0.0008(6) 0.0069(6) -0.0009(6)
C2 0.0505(9) 0.0697(10) 0.0578(10) -0.0013(8) 0.0105(7) 0.0086(8)
C3 0.0410(8) 0.0969(15) 0.0643(11) 0.0021(10) 0.0143(8) 0.0043(9)
C4 0.0471(9) 0.0878(14) 0.0560(10) 0.0060(9) 0.0104(7) -0.0140(9)
C5 0.0490(8) 0.0654(10) 0.0403(8) 0.0011(7) 0.0042(6) -0.0086(7)
C6 0.0732(12) 0.0600(10) 0.0540(10) 0.0013(8) 0.0019(8) -0.0151(9)
C7 0.0817(14) 0.0575(10) 0.0711(13) -0.0061(9) 0.0085(10) 0.0035(9)
C8 0.0628(11) 0.0678(11) 0.0731(13) -0.0087(9) 0.0155(9) 0.0107(9)
C9 0.0439(8) 0.0576(9) 0.0396(7) -0.0019(6) 0.0073(6) -0.0028(6)
C10 0.0441(8) 0.0454(7) 0.0450(8) -0.0051(6) 0.0064(6) 0.0079(6)
C11 0.0529(9) 0.0565(9) 0.0494(9) -0.0010(7) 0.0111(7) 0.0062(7)
C12 0.0666(11) 0.0636(10) 0.0434(9) -0.0005(7) 0.0072(7) 0.0137(8)
C13 0.0669(11) 0.0680(11) 0.0508(10) -0.0123(8) -0.0042(8) 0.0075(9)
C14 0.0575(10) 0.0536(9) 0.0569(10) -0.0091(7) 0.0029(8) -0.0017(7)
C15 0.0469(8) 0.0432(7) 0.0507(9) -0.0076(6) 0.0067(7) 0.0056(6)
C16 0.0462(8) 0.0397(7) 0.0537(9) -0.0034(6) 0.0081(6) 0.0056(6)
C17 0.0546(9) 0.0435(8) 0.0668(11) -0.0029(7) 0.0082(8) -0.0003(7)
C18 0.0597(10) 0.0481(9) 0.0781(13) 0.0084(8) 0.0157(9) -0.0026(7)
C19 0.0684(11) 0.0590(10) 0.0625(11) 0.0128(8) 0.0158(9) 0.0017(8)
C20 0.0585(9) 0.0585(10) 0.0531(10) 0.0035(7) 0.0061(8) 0.0009(7)
C21 0.0474(8) 0.0436(8) 0.0504(9) 0.0000(6) 0.0086(6) 0.0036(6)
C22 0.0484(8) 0.0525(8) 0.0457(9) -0.0028(6) 0.0070(7) -0.0001(6)
N1 0.0487(7) 0.0626(9) 0.0600(9) -0.0059(7) 0.0144(6) 0.0006(6)
N2 0.0455(7) 0.0507(7) 0.0462(7) -0.0020(5) 0.0075(5) -0.0007(5)
O1 0.0628(7) 0.0857(9) 0.0481(7) -0.0021(6) 0.0020(6) -0.0200(7)

loop_
_atom_type_symbol
_atom_type_description
_atom_type_scat_dispersion_real
_atom_type_scat_dispersion_imag
_atom_type_scat_source
C C 0.0181 0.0091 'International Tables Vol C Tables 4.2.6.8 and 6.1.1.4'
H H 0.0000 0.0000 'International Tables Vol C Tables 4.2.6.8 and 6.1.1.4'
N N 0.0311 0.0180 'International Tables Vol C Tables 4.2.6.8 and 6.1.1.4'
O O 0.0492 0.0322 'International Tables Vol C Tables 4.2.6.8 and 6.1.1.4'

loop_
_geom_angle_atom_site_label_1
_geom_angle_atom_site_label_2
_geom_angle_atom_site_label_3
_geom_angle
C2 C1 C9 120.88(16)
C2 C1 N2 120.40(16)
C9 C1 N2 118.70(14)
C1 C2 H2 120.0
C1 C2 C3 119.95(18)
C3 C2 H2 120.0
C2 C3 H3 119.6
C4 C3 C2 120.75(16)
C4 C3 H3 119.6
C3 C4 H4 119.6
C3 C4 C5 120.71(17)
C5 C4 H4 119.6
C4 C5 C9 119.19(17)
C6 C5 C4 123.10(17)
C6 C5 C9 117.71(17)
C5 C6 H6 120.5
C7 C6 C5 118.96(18)
C7 C6 H6 120.5
C6 C7 H7 120.4
C6 C7 C8 119.13(19)
C8 C7 H7 120.4
C7 C8 H8 117.4
N1 C8 C7 125.17(19)
N1 C8 H8 117.4
C1 C9 C5 118.52(15)
N1 C9 C1 119.00(15)
N1 C9 C5 122.47(16)
C11 C10 C15 119.98(16)
C11 C10 N2 120.34(15)
N2 C10 C15 119.67(15)
C10 C11 H11 119.7
C12 C11 C10 120.62(17)
C12 C11 H11 119.7
C11 C12 H12 119.9
C11 C12 C13 120.12(18)
C13 C12 H12 119.9
C12 C13 H13 120.1
C14 C13 C12 119.81(18)
C14 C13 H13 120.1
C13 C14 H14 119.1
C13 C14 C15 121.73(18)
C15 C14 H14 119.1
C10 C15 C16 118.90(15)
C14 C15 C10 117.72(17)
C14 C15 C16 123.37(16)
C17 C16 C15 122.71(16)
C21 C16 C15 119.60(15)
C21 C16 C17 117.69(17)
C16 C17 H17 119.6
C18 C17 C16 120.81(18)
C18 C17 H17 119.6
C17 C18 H18 119.6
C17 C18 C19 120.79(17)
C19 C18 H18 119.6
C18 C19 H19 120.2
C20 C19 C18 119.66(19)
C20 C19 H19 120.2
C19 C20 H20 120.0
C19 C20 C21 119.96(19)
C21 C20 H20 120.0
C16 C21 C22 121.05(16)
C20 C21 C16 121.08(16)
C20 C21 C22 117.87(16)
N2 C22 C21 116.25(15)
O1 C22 C21 122.39(16)
O1 C22 N2 121.36(15)
C8 N1 C9 116.54(16)
C10 N2 C1 118.50(14)
C22 N2 C1 116.88(14)
C22 N2 C10 124.41(14)

loop_
_geom_bond_atom_site_label_1
_geom_bond_atom_site_label_2
_geom_bond_distance
C1 C2 1.366(2)
C1 C9 1.416(2)
C1 N2 1.440(2)
C2 H2 0.9300
C2 C3 1.411(3)
C3 H3 0.9300
C3 C4 1.354(3)
C4 H4 0.9300
C4 C5 1.413(3)
C5 C6 1.409(3)
C5 C9 1.420(2)
C6 H6 0.9300
C6 C7 1.354(3)
C7 H7 0.9300
C7 C8 1.394(3)
C8 H8 0.9300
C8 N1 1.311(3)
C9 N1 1.367(2)
C10 C11 1.399(3)
C10 C15 1.410(2)
C10 N2 1.403(2)
C11 H11 0.9300
C11 C12 1.374(3)
C12 H12 0.9300
C12 C13 1.390(3)
C13 H13 0.9300
C13 C14 1.374(3)
C14 H14 0.9300
C14 C15 1.405(3)
C15 C16 1.455(3)
C16 C17 1.406(3)
C16 C21 1.401(3)
C17 H17 0.9300
C17 C18 1.374(3)
C18 H18 0.9300
C18 C19 1.391(3)
C19 H19 0.9300
C19 C20 1.376(3)
C20 H20 0.9300
C20 C21 1.396(3)
C21 C22 1.477(2)
C22 N2 1.376(2)
C22 O1 1.227(2)
